data_1563555
loop_
_publ_author_name
'Wragg, David S.'
'Le Ouay, Benjamin'
'Beale, Andrew M.'
'O-Brien, Matthew G.'
'Slawin, Alexandra M.Z.'
'Warren, John E.'
'Prior, Timothy J.'
'Morris, Russell E.'

_publ_section_title
;
 Ionothermal synthesis and crystal structures of metal phosphate chains
;
_journal_issue 7
_journal_name_full 'Journal of Solid State Chemistry'
_journal_page_first 1625
_journal_page_last 1631
_journal_paper_doi 10.1016/j.jssc.2010.05.002
_journal_volume 183
_journal_year 2010
_chemical_formula_moiety 'Al H2 O8 P2, Al H O8 P2, 2(C6 H11 N2)'
_chemical_formula_sum 'C12 H25 Al2 N4 O16 P4'
_chemical_formula_weight 659.20
_space_group_IT_number 2
_space_group_name_Hall '-P 1'
_space_group_name_H-M_alt 'P -1'
_symmetry_cell_setting triclinic
_symmetry_space_group_name_H-M 'P -1'
_atom_sites_solution_hydrogens geom
_atom_sites_solution_primary direct
_atom_sites_solution_secondary difmap
_audit_creation_method SHELXL-97
_cell_angle_alpha 88.510(6)
_cell_angle_beta 86.240(6)
_cell_angle_gamma 79.848(6)
_cell_formula_units_Z 2
_cell_length_a 8.079(3)
_cell_length_b 12.580(5)
_cell_length_c 12.974(5)
_cell_measurement_temperature 100(2)
_cell_volume 1295.0(9)
_computing_structure_refinement 'SHELXL-97 (Sheldrick, 1997)'
_diffrn_ambient_temperature 100(2)
_diffrn_measured_fraction_theta_full 0.996
_diffrn_measured_fraction_theta_max 0.996
_diffrn_measurement_device_type 'Bruker APEX'
_diffrn_measurement_method 'phi and omega scans'
_diffrn_radiation_monochromator 'silicon (111)'
_diffrn_radiation_source 'SRS synchrotron'
_diffrn_radiation_type synchrotron
_diffrn_radiation_wavelength 0.69390
_diffrn_reflns_av_R_equivalents 0.0700
_diffrn_reflns_av_sigmaI/netI 0.1035
_diffrn_reflns_limit_h_max 9
_diffrn_reflns_limit_h_min -9
_diffrn_reflns_limit_k_max 14
_diffrn_reflns_limit_k_min -14
_diffrn_reflns_limit_l_max 14
_diffrn_reflns_limit_l_min -14
_diffrn_reflns_number 8801
_diffrn_reflns_theta_full 23.22
_diffrn_reflns_theta_max 23.22
_diffrn_reflns_theta_min 1.54
_exptl_absorpt_coefficient_mu 0.440
_exptl_crystal_colour colourless
_exptl_crystal_density_diffrn 1.691
_exptl_crystal_density_method 'not measured'
_exptl_crystal_description needle
_exptl_crystal_F_000 678
_exptl_crystal_size_max 0.07
_exptl_crystal_size_mid 0.05
_exptl_crystal_size_min 0.02
_refine_diff_density_max 0.795
_refine_diff_density_min -0.599
_refine_diff_density_rms 0.139
_refine_ls_extinction_method none
_refine_ls_goodness_of_fit_ref 1.132
_refine_ls_hydrogen_treatment mixed
_refine_ls_matrix_type full
_refine_ls_number_parameters 349
_refine_ls_number_reflns 3968
_refine_ls_number_restraints 2
_refine_ls_restrained_S_all 1.132
_refine_ls_R_factor_all 0.1332
_refine_ls_R_factor_gt 0.0873
_refine_ls_shift/su_max 0.005
_refine_ls_shift/su_mean 0.000
_refine_ls_structure_factor_coef Fsqd
_refine_ls_weighting_details 'calc w=1/[\s^2^(Fo^2^)+(0.0869P)^2^+15.8028P] where P=(Fo^2^+2Fc^2^)/3'
_refine_ls_weighting_scheme calc
_refine_ls_wR_factor_gt 0.2339
_refine_ls_wR_factor_ref 0.2525
_reflns_number_gt 2584
_reflns_number_total 3968
_reflns_threshold_expression >2sigma(I)
_cod_data_source_file JSSC-2010-183-1625.cif
_cod_data_source_block 449
_cod_original_cell_volume 1294.9(9)
_cod_original_sg_symbol_H-M P-1
_cod_database_code 1563555

loop_
_symmetry_equiv_pos_as_xyz
'x, y, z'
'-x, -y, -z'

loop_
_atom_site_label
_atom_site_type_symbol
_atom_site_fract_x
_atom_site_fract_y
_atom_site_fract_z
_atom_site_U_iso_or_equiv
_atom_site_adp_type
_atom_site_occupancy
_atom_site_symmetry_multiplicity
_atom_site_calc_flag
_atom_site_refinement_flags
_atom_site_disorder_assembly
_atom_site_disorder_group
P1 P 0.5094(3) 0.4228(2) 0.8388(2) 0.0188(7) Uani 1 1 d . . .
P3 P 1.4801(3) -0.1199(2) 0.3813(2) 0.0197(7) Uani 1 1 d . . .
P2 P 0.0444(3) 0.6236(2) 0.8903(2) 0.0176(6) Uani 1 1 d . . .
P4 P 1.0206(3) 0.0961(2) 0.3482(2) 0.0195(7) Uani 1 1 d . . .
Al2 Al 1.2282(4) 0.0254(3) 0.5397(2) 0.0195(7) Uani 1 1 d . . .
Al1 Al 0.2676(4) 0.4667(2) 1.0364(2) 0.0175(7) Uani 1 1 d . . .
O1 O 0.1459(8) 0.5797(5) 0.9831(5) 0.0176(16) Uani 1 1 d . . .
O9 O 1.3583(8) -0.0785(6) 0.4732(5) 0.0221(17) Uani 1 1 d . . .
O3 O 0.0835(9) 0.5392(6) 0.8018(5) 0.0242(17) Uani 1 1 d . . .
O2 O 0.4217(8) 0.4049(6) 0.9459(5) 0.0188(16) Uani 1 1 d . . .
O10 O 1.0843(9) 0.0964(6) 0.4579(5) 0.0216(16) Uani 1 1 d . . .
O8 O 0.6395(9) 0.4960(6) 0.8553(5) 0.0230(17) Uani 1 1 d . . .
O6 O 0.3892(8) 0.4697(6) 0.7597(5) 0.0219(16) Uani 1 1 d . . .
O16 O 1.6622(8) -0.1168(6) 0.4100(5) 0.0206(16) Uani 1 1 d . . .
O5 O -0.1451(8) 0.6286(5) 0.9197(6) 0.0230(17) Uani 1 1 d . . .
O14 O 1.4509(9) -0.0362(6) 0.2906(6) 0.0278(18) Uani 1 1 d . . .
O4 O 0.0825(8) 0.7329(5) 0.8588(5) 0.0199(16) Uani 1 1 d D . .
O11 O 0.9400(9) 0.2135(6) 0.3260(5) 0.0242(17) Uani 1 1 d . . .
O13 O 1.1538(8) 0.0530(6) 0.2664(5) 0.0274(18) Uani 1 1 d . . .
O12 O 0.8779(9) 0.0278(6) 0.3549(5) 0.0242(17) Uani 1 1 d D . .
O15 O 1.4635(9) -0.2310(6) 0.3553(6) 0.0275(18) Uani 1 1 d . . .
N2 N 0.7271(12) 0.5942(8) 0.5798(7) 0.029(2) Uani 1 1 d . . .
O7 O 0.6147(9) 0.3111(6) 0.8069(6) 0.0268(18) Uani 1 1 d . . .
N3 N 1.3184(11) -0.0765(7) 0.9478(7) 0.025(2) Uani 1 1 d . . .
C1 C 0.8109(14) 0.5054(9) 0.6242(9) 0.027(3) Uani 1 1 d . . .
H1 H 0.8465 0.5002 0.6912 0.032 Uiso 1 1 calc R . .
N1 N 0.8345(11) 0.4258(7) 0.5566(7) 0.026(2) Uani 1 1 d . . .
N4 N 1.1460(12) 0.0732(7) 0.9237(7) 0.026(2) Uani 1 1 d . . .
C10 C 1.4281(15) -0.1816(9) 0.9297(10) 0.033(3) Uani 1 1 d . . .
H10A H 1.4738 -0.2094 0.9934 0.049 Uiso 1 1 calc R . .
H10B H 1.5184 -0.1727 0.8801 0.049 Uiso 1 1 calc R . .
H10C H 1.3638 -0.2312 0.9037 0.049 Uiso 1 1 calc R . .
C9 C 1.1769(13) 0.0668(9) 1.0263(9) 0.026(3) Uani 1 1 d . . .
H9 H 1.1303 0.1170 1.0762 0.032 Uiso 1 1 calc R . .
C4 C 0.9132(15) 0.3145(10) 0.5767(10) 0.036(3) Uani 1 1 d . . .
H4A H 0.9154 0.2730 0.5154 0.054 Uiso 1 1 calc R . .
H4B H 0.8497 0.2845 0.6317 0.054 Uiso 1 1 calc R . .
H4C H 1.0262 0.3128 0.5961 0.054 Uiso 1 1 calc R . .
C7 C 1.2341(14) -0.0145(9) 0.8772(9) 0.027(3) Uani 1 1 d . . .
H7 H 1.2361 -0.0295 0.8073 0.032 Uiso 1 1 calc R . .
C2 C 0.6968(15) 0.5714(10) 0.4801(9) 0.035(3) Uani 1 1 d . . .
H2 H 0.6416 0.6193 0.4326 0.042 Uiso 1 1 calc R . .
C5 C 0.6744(14) 0.6981(10) 0.6322(10) 0.033(3) Uani 1 1 d . . .
H5A H 0.7113 0.7550 0.5894 0.040 Uiso 1 1 calc R . .
H5B H 0.7286 0.6955 0.6970 0.040 Uiso 1 1 calc R . .
C3 C 0.7614(14) 0.4678(10) 0.4648(9) 0.030(3) Uani 1 1 d . . .
H3 H 0.7589 0.4299 0.4045 0.036 Uiso 1 1 calc R . .
C11 C 1.0386(15) 0.1632(10) 0.8721(9) 0.035(3) Uani 1 1 d . . .
H11A H 0.9470 0.1947 0.9200 0.042 Uiso 1 1 calc R . .
H11B H 0.9901 0.1360 0.8139 0.042 Uiso 1 1 calc R . .
C8 C 1.2874(14) -0.0257(10) 1.0423(9) 0.030(3) Uani 1 1 d . . .
H8 H 1.3332 -0.0501 1.1043 0.036 Uiso 1 1 calc R . .
C12 C 1.1404(16) 0.2504(9) 0.8341(9) 0.032(3) Uani 1 1 d . . .
H12A H 1.0679 0.3080 0.8008 0.048 Uiso 1 1 calc R . .
H12B H 1.2301 0.2195 0.7859 0.048 Uiso 1 1 calc R . .
H12C H 1.1868 0.2783 0.8919 0.048 Uiso 1 1 calc R . .
C6 C 0.4859(15) 0.7245(10) 0.6533(10) 0.039(3) Uani 1 1 d . . .
H6A H 0.4567 0.7926 0.6874 0.059 Uiso 1 1 calc R . .
H6B H 0.4492 0.6690 0.6966 0.059 Uiso 1 1 calc R . .
H6C H 0.4319 0.7285 0.5892 0.059 Uiso 1 1 calc R . .
H4 H 0.093(16) 0.754(10) 0.787(5) 0.047 Uiso 1 1 d D . .
H12 H 0.776(9) 0.064(9) 0.344(10) 0.047 Uiso 1 1 d D . .

loop_
_atom_site_aniso_label
_atom_site_aniso_U_11
_atom_site_aniso_U_22
_atom_site_aniso_U_33
_atom_site_aniso_U_23
_atom_site_aniso_U_13
_atom_site_aniso_U_12
P1 0.0143(14) 0.0236(16) 0.0190(14) -0.0053(11) -0.0013(11) -0.0040(12)
P3 0.0146(14) 0.0235(16) 0.0206(15) -0.0073(12) -0.0002(11) -0.0015(12)
P2 0.0142(14) 0.0185(15) 0.0199(14) 0.0003(11) -0.0033(11) -0.0015(11)
P4 0.0129(14) 0.0270(16) 0.0182(14) 0.0011(12) -0.0011(11) -0.0022(12)
Al2 0.0173(16) 0.0227(18) 0.0179(16) -0.0029(13) -0.0016(13) -0.0012(13)
Al1 0.0128(16) 0.0211(17) 0.0182(16) -0.0004(13) -0.0020(13) -0.0016(13)
O1 0.015(4) 0.014(4) 0.024(4) -0.003(3) -0.003(3) 0.000(3)
O9 0.016(4) 0.030(4) 0.015(4) -0.006(3) 0.011(3) 0.007(3)
O3 0.019(4) 0.028(4) 0.026(4) -0.006(3) -0.003(3) -0.002(3)
O2 0.007(3) 0.025(4) 0.023(4) 0.000(3) 0.002(3) 0.000(3)
O10 0.021(4) 0.029(4) 0.015(4) -0.002(3) -0.003(3) -0.004(3)
O8 0.018(4) 0.036(5) 0.018(4) -0.001(3) -0.007(3) -0.011(3)
O6 0.018(4) 0.027(4) 0.020(4) 0.000(3) 0.000(3) -0.003(3)
O16 0.012(4) 0.023(4) 0.028(4) -0.011(3) -0.004(3) -0.002(3)
O5 0.015(4) 0.018(4) 0.035(4) 0.011(3) -0.003(3) 0.000(3)
O14 0.021(4) 0.029(4) 0.031(4) 0.002(3) -0.002(3) 0.002(3)
O4 0.018(4) 0.019(4) 0.021(4) 0.004(3) -0.005(3) 0.002(3)
O11 0.020(4) 0.027(4) 0.026(4) 0.005(3) -0.004(3) -0.005(3)
O13 0.012(4) 0.045(5) 0.021(4) 0.001(4) 0.004(3) 0.003(3)
O12 0.029(4) 0.027(4) 0.019(4) -0.004(3) 0.000(3) -0.008(4)
O15 0.027(4) 0.028(4) 0.028(4) -0.014(3) -0.002(3) -0.003(3)
N2 0.030(5) 0.030(6) 0.028(5) -0.002(4) 0.000(4) -0.011(5)
O7 0.023(4) 0.028(4) 0.029(4) -0.012(3) -0.007(3) -0.001(3)
N3 0.027(5) 0.019(5) 0.030(5) -0.001(4) -0.006(4) -0.005(4)
C1 0.029(6) 0.027(7) 0.024(6) -0.005(5) 0.002(5) -0.002(5)
N1 0.024(5) 0.027(5) 0.029(5) -0.007(4) 0.006(4) -0.008(4)
N4 0.032(5) 0.022(5) 0.029(5) -0.003(4) -0.012(4) -0.011(4)
C10 0.029(7) 0.024(6) 0.043(7) -0.009(5) -0.006(6) 0.007(5)
C9 0.019(6) 0.032(7) 0.030(7) -0.006(5) 0.003(5) -0.011(5)
C4 0.026(7) 0.035(7) 0.046(8) -0.004(6) 0.010(6) -0.004(6)
C7 0.031(7) 0.018(6) 0.032(7) -0.005(5) -0.005(5) -0.006(5)
C2 0.034(7) 0.039(8) 0.033(7) 0.002(6) -0.008(6) -0.010(6)
C5 0.020(6) 0.037(7) 0.043(7) 0.001(6) -0.007(5) -0.005(5)
C3 0.026(6) 0.047(8) 0.021(6) -0.007(5) -0.004(5) -0.015(6)
C11 0.028(7) 0.040(7) 0.036(7) -0.012(6) -0.015(6) 0.006(6)
C8 0.026(6) 0.044(8) 0.022(6) -0.003(5) -0.003(5) -0.013(6)
C12 0.051(8) 0.023(6) 0.022(6) -0.002(5) 0.005(5) -0.005(6)
C6 0.031(7) 0.036(8) 0.052(8) 0.004(6) -0.009(6) -0.007(6)

loop_
_atom_type_symbol
_atom_type_description
_atom_type_scat_dispersion_real
_atom_type_scat_dispersion_imag
_atom_type_scat_source
C C 0.0033 0.0016 'International Tables Vol C Tables 4.2.6.8 and 6.1.1.4'
H H 0.0000 0.0000 'International Tables Vol C Tables 4.2.6.8 and 6.1.1.4'
N N 0.0061 0.0033 'International Tables Vol C Tables 4.2.6.8 and 6.1.1.4'
O O 0.0106 0.0060 'International Tables Vol C Tables 4.2.6.8 and 6.1.1.4'
Al Al 0.0645 0.0514 'International Tables Vol C Tables 4.2.6.8 and 6.1.1.4'
P P 0.1023 0.0942 'International Tables Vol C Tables 4.2.6.8 and 6.1.1.4'

loop_
_geom_angle_atom_site_label_1
_geom_angle_atom_site_label_2
_geom_angle_atom_site_label_3
_geom_angle
_geom_angle_site_symmetry_1
_geom_angle_site_symmetry_3
O6 P1 O8 111.6(4) . .
O6 P1 O2 113.4(4) . .
O8 P1 O2 106.9(4) . .
O6 P1 O7 112.7(4) . .
O8 P1 O7 105.6(4) . .
O2 P1 O7 106.2(4) . .
O15 P3 O9 110.8(4) . .
O15 P3 O16 110.2(4) . .
O9 P3 O16 108.6(4) . .
O15 P3 O14 114.6(4) . .
O9 P3 O14 108.3(4) . .
O16 P3 O14 103.9(4) . .
O4 P2 O1 109.7(4) . .
O4 P2 O5 111.4(4) . .
O1 P2 O5 109.1(4) . .
O4 P2 O3 113.5(4) . .
O1 P2 O3 108.8(4) . .
O5 P2 O3 104.1(4) . .
O13 P4 O11 112.1(4) . .
O13 P4 O10 114.5(4) . .
O11 P4 O10 105.2(4) . .
O13 P4 O12 110.4(4) . .
O11 P4 O12 107.6(4) . .
O10 P4 O12 106.7(4) . .
O16 Al2 O9 113.1(4) 2_856 .
O16 Al2 O10 107.8(4) 2_856 .
O9 Al2 O10 110.0(4) . .
O16 Al2 O12 106.1(4) 2_856 2_756
O9 Al2 O12 109.7(4) . 2_756
O10 Al2 O12 110.1(4) . 2_756
O1 Al1 O2 110.9(4) . .
O1 Al1 O5 111.5(3) . 2_567
O2 Al1 O5 108.1(4) . 2_567
O1 Al1 O8 109.6(4) . 2_667
O2 Al1 O8 110.5(4) . 2_667
O5 Al1 O8 106.1(4) 2_567 2_667
P2 O1 Al1 144.9(5) . .
P3 O9 Al2 151.1(5) . .
P1 O2 Al1 142.5(5) . .
P4 O10 Al2 142.7(5) . .
P1 O8 Al1 134.0(5) . 2_667
P3 O16 Al2 137.9(5) . 2_856
P2 O5 Al1 134.1(4) . 2_567
P2 O4 H4 121(8) . .
P4 O12 Al2 131.8(5) . 2_756
P4 O12 H12 115(9) . .
Al2 O12 H12 83(9) 2_756 .
C1 N2 C2 109.3(10) . .
C1 N2 C5 124.1(9) . .
C2 N2 C5 126.6(10) . .
C7 N3 C8 108.8(9) . .
C7 N3 C10 126.2(10) . .
C8 N3 C10 125.0(10) . .
N1 C1 N2 108.5(10) . .
N1 C1 H1 125.8 . .
N2 C1 H1 125.8 . .
C1 N1 C3 107.5(10) . .
C1 N1 C4 125.6(10) . .
C3 N1 C4 126.8(10) . .
C7 N4 C9 108.5(9) . .
C7 N4 C11 125.6(9) . .
C9 N4 C11 125.9(9) . .
N3 C10 H10A 109.5 . .
N3 C10 H10B 109.5 . .
H10A C10 H10B 109.5 . .
N3 C10 H10C 109.5 . .
H10A C10 H10C 109.5 . .
H10B C10 H10C 109.5 . .
C8 C9 N4 107.9(10) . .
C8 C9 H9 126.1 . .
N4 C9 H9 126.1 . .
N1 C4 H4A 109.5 . .
N1 C4 H4B 109.5 . .
H4A C4 H4B 109.5 . .
N1 C4 H4C 109.5 . .
H4A C4 H4C 109.5 . .
H4B C4 H4C 109.5 . .
N3 C7 N4 108.5(10) . .
N3 C7 H7 125.7 . .
N4 C7 H7 125.7 . .
C3 C2 N2 107.0(10) . .
C3 C2 H2 126.5 . .
N2 C2 H2 126.5 . .
N2 C5 C6 112.0(10) . .
N2 C5 H5A 109.2 . .
C6 C5 H5A 109.2 . .
N2 C5 H5B 109.2 . .
C6 C5 H5B 109.2 . .
H5A C5 H5B 107.9 . .
C2 C3 N1 107.7(10) . .
C2 C3 H3 126.2 . .
N1 C3 H3 126.2 . .
N4 C11 C12 111.1(9) . .
N4 C11 H11A 109.4 . .
C12 C11 H11A 109.4 . .
N4 C11 H11B 109.4 . .
C12 C11 H11B 109.4 . .
H11A C11 H11B 108.0 . .
C9 C8 N3 106.3(10) . .
C9 C8 H8 126.9 . .
N3 C8 H8 126.9 . .
C11 C12 H12A 109.5 . .
C11 C12 H12B 109.5 . .
H12A C12 H12B 109.5 . .
C11 C12 H12C 109.5 . .
H12A C12 H12C 109.5 . .
H12B C12 H12C 109.5 . .
C5 C6 H6A 109.5 . .
C5 C6 H6B 109.5 . .
H6A C6 H6B 109.5 . .
C5 C6 H6C 109.5 . .
H6A C6 H6C 109.5 . .
H6B C6 H6C 109.5 . .

loop_
_geom_bond_atom_site_label_1
_geom_bond_atom_site_label_2
_geom_bond_distance
_geom_bond_site_symmetry_2
P1 O6 1.498(7) .
P1 O8 1.543(7) .
P1 O2 1.547(7) .
P1 O7 1.560(8) .
P3 O15 1.477(8) .
P3 O9 1.536(7) .
P3 O16 1.548(7) .
P3 O14 1.560(8) .
P2 O4 1.503(7) .
P2 O1 1.537(7) .
P2 O5 1.543(7) .
P2 O3 1.563(7) .
P4 O13 1.501(7) .
P4 O11 1.534(8) .
P4 O10 1.546(7) .
P4 O12 1.552(8) .
Al2 O16 1.734(7) 2_856
Al2 O9 1.735(7) .
Al2 O10 1.738(7) .
Al2 O12 1.748(8) 2_756
Al1 O1 1.735(7) .
Al1 O2 1.746(7) .
Al1 O5 1.746(7) 2_567
Al1 O8 1.747(7) 2_667
O8 Al1 1.747(7) 2_667
O16 Al2 1.734(7) 2_856
O5 Al1 1.746(7) 2_567
O4 H4 0.97(5) .
O12 Al2 1.748(8) 2_756
O12 H12 0.88(5) .
N2 C1 1.338(15) .
N2 C2 1.379(15) .
N2 C5 1.470(15) .
N3 C7 1.330(14) .
N3 C8 1.385(14) .
N3 C10 1.471(14) .
C1 N1 1.328(14) .
C1 H1 0.9300 .
N1 C3 1.412(14) .
N1 C4 1.457(15) .
N4 C7 1.337(14) .
N4 C9 1.368(14) .
N4 C11 1.474(14) .
C10 H10A 0.9600 .
C10 H10B 0.9600 .
C10 H10C 0.9600 .
C9 C8 1.356(16) .
C9 H9 0.9300 .
C4 H4A 0.9600 .
C4 H4B 0.9600 .
C4 H4C 0.9600 .
C7 H7 0.9300 .
C2 C3 1.330(17) .
C2 H2 0.9300 .
C5 C6 1.509(16) .
C5 H5A 0.9700 .
C5 H5B 0.9700 .
C3 H3 0.9300 .
C11 C12 1.536(17) .
C11 H11A 0.9700 .
C11 H11B 0.9700 .
C8 H8 0.9300 .
C12 H12A 0.9600 .
C12 H12B 0.9600 .
C12 H12C 0.9600 .
C6 H6A 0.9600 .
C6 H6B 0.9600 .
C6 H6C 0.9600 .
